data_7026892
loop_
_publ_author_name
'Li, Pei-Xin'
'Zhang, Su-Yun'
'Mao, Jiang-Gao'

_publ_section_title
;
 Explorations of new quaternary phases in the Ln(III)-V(V)(d0)-Se(IV)-O
 (Ln = Nd, Eu, Gd, Tb) systems.
;
_journal_issue 48
_journal_name_full 'Dalton transactions (Cambridge, England : 2003)'
_journal_page_first 11560
_journal_page_last 11567
_journal_paper_doi 10.1039/c0dt00848f
_journal_volume 39
_journal_year 2010
_chemical_formula_sum 'Gd O8 Se2 V'
_chemical_formula_weight 494.11
_chemical_name_systematic
;
?
;
_space_group_IT_number 11
_symmetry_cell_setting monoclinic
_symmetry_space_group_name_Hall '-P 2yb'
_symmetry_space_group_name_H-M 'P 1 21/m 1'
_atom_sites_solution_hydrogens none
_atom_sites_solution_primary direct
_atom_sites_solution_secondary difmap
_audit_creation_method SHELXL-97
_cell_angle_alpha 90.00
_cell_angle_beta 91.087(10)
_cell_angle_gamma 90.00
_cell_formula_units_Z 4
_cell_length_a 6.704(4)
_cell_length_b 7.118(4)
_cell_length_c 13.360(8)
_cell_measurement_reflns_used 2313
_cell_measurement_temperature 293(2)
_cell_measurement_theta_max 27.4797
_cell_measurement_theta_min 2.9612
_cell_volume 637.4(6)
_computing_structure_refinement 'SHELXL-97 (Sheldrick, 1997)'
_computing_structure_solution 'SHELXS-97 (Sheldrick, 1990)'
_diffrn_ambient_temperature 293(2)
_diffrn_detector_area_resol_mean 28.5714
_diffrn_measured_fraction_theta_full 0.957
_diffrn_measured_fraction_theta_max 0.957
_diffrn_measurement_device_type Saturn70
_diffrn_measurement_method CCD_Profile_fitting
_diffrn_radiation_monochromator graphite
_diffrn_radiation_source 'fine-focus sealed tube'
_diffrn_radiation_type MoK\a
_diffrn_radiation_wavelength 0.71073
_diffrn_reflns_av_R_equivalents 0.0335
_diffrn_reflns_av_sigmaI/netI 0.0333
_diffrn_reflns_limit_h_max 8
_diffrn_reflns_limit_h_min -8
_diffrn_reflns_limit_k_max 6
_diffrn_reflns_limit_k_min -9
_diffrn_reflns_limit_l_max 17
_diffrn_reflns_limit_l_min -17
_diffrn_reflns_number 4346
_diffrn_reflns_theta_full 27.50
_diffrn_reflns_theta_max 27.50
_diffrn_reflns_theta_min 3.04
_exptl_absorpt_coefficient_mu 23.208
_exptl_absorpt_correction_T_max 1.0000
_exptl_absorpt_correction_T_min 0.5835
_exptl_absorpt_correction_type multi-scan
_exptl_crystal_colour yellow
_exptl_crystal_density_diffrn 5.149
_exptl_crystal_density_method 'not measured'
_exptl_crystal_description Prism
_exptl_crystal_F_000 876
_exptl_crystal_size_max 0.0800
_exptl_crystal_size_mid 0.0400
_exptl_crystal_size_min 0.0300
_refine_diff_density_max 1.334
_refine_diff_density_min -1.990
_refine_diff_density_rms 0.266
_refine_ls_extinction_method none
_refine_ls_goodness_of_fit_ref 1.084
_refine_ls_hydrogen_treatment none
_refine_ls_matrix_type full
_refine_ls_number_parameters 127
_refine_ls_number_reflns 1519
_refine_ls_number_restraints 0
_refine_ls_restrained_S_all 1.084
_refine_ls_R_factor_all 0.0314
_refine_ls_R_factor_gt 0.0271
_refine_ls_shift/su_max 0.000
_refine_ls_shift/su_mean 0.000
_refine_ls_structure_factor_coef Fsqd
_refine_ls_weighting_details 'calc w=1/[\s^2^(Fo^2^)+(0.0352P)^2^+0.9177P] where P=(Fo^2^+2Fc^2^)/3'
_refine_ls_weighting_scheme calc
_refine_ls_wR_factor_gt 0.0640
_refine_ls_wR_factor_ref 0.0662
_reflns_number_gt 1376
_reflns_number_total 1519
_reflns_threshold_expression >2sigma(I)
_cod_data_source_file c0dt00848f.txt
_cod_data_source_block Gd(VO2)(SeO3)2-3
_cod_depositor_comments
;
The following automatic conversions were performed:

'_exptl_absorpt_correction_type' value 'Multi-scan' changed to
'multi-scan' according to
/home/saulius/struct/CIF-dictionaries/cif_core.dic dictionary named
'cif_core.dic' version 2.4.2 from 2011-04-26.

Automatic conversion script
Id: cif_fix_values 1891 2012-01-12 08:04:46Z andrius 
;
_cod_original_sg_symbol_H-M P2(1)/m
_cod_database_code 7026892

loop_
_symmetry_equiv_pos_as_xyz
'x, y, z'
'-x, y+1/2, -z'
'-x, -y, -z'
'x, -y-1/2, z'

loop_
_atom_site_label
_atom_site_type_symbol
_atom_site_fract_x
_atom_site_fract_y
_atom_site_fract_z
_atom_site_U_iso_or_equiv
_atom_site_adp_type
_atom_site_occupancy
_atom_site_symmetry_multiplicity
_atom_site_calc_flag
_atom_site_refinement_flags
Gd1 Gd 0.62544(5) 0.2500 -0.13539(3) 0.01123(12) Uani 1 2 d S
Gd2 Gd 0.07632(5) 0.2500 0.06924(3) 0.01079(12) Uani 1 2 d S
V1 V 0.37179(17) 0.0087(2) -0.38834(8) 0.0309(3) Uani 1 1 d .
Se1 Se -0.03838(11) -0.2500 -0.35168(5) 0.00881(17) Uani 1 2 d S
Se2 Se 0.54756(11) 0.2500 0.13931(5) 0.00995(18) Uani 1 2 d S
Se3 Se 0.79420(11) 0.2500 -0.40911(5) 0.00717(17) Uani 1 2 d S
Se4 Se 0.10626(11) 0.2500 -0.16140(5) 0.01154(19) Uani 1 2 d S
O1 O 0.0188(9) -0.2500 -0.2301(4) 0.0216(14) Uani 1 2 d S
O2 O 0.0946(6) -0.0621(6) -0.3942(3) 0.0123(8) Uani 1 1 d .
O3 O 0.7091(8) 0.2500 0.0420(4) 0.0126(12) Uani 1 2 d S
O4 O 0.3816(6) 0.0766(6) 0.1077(3) 0.0152(9) Uani 1 1 d .
O5 O 0.7879(8) 0.2500 -0.2849(4) 0.0117(12) Uani 1 2 d S
O6 O 0.6394(5) 0.0618(5) -0.4406(3) 0.0092(8) Uani 1 1 d .
O7 O 0.3051(8) 0.2500 -0.0805(4) 0.0183(14) Uani 1 2 d S
O8 O -0.0281(6) 0.0804(6) -0.1011(3) 0.0156(9) Uani 1 1 d .
O9 O 0.4109(6) 0.0635(6) -0.2713(3) 0.0148(9) Uani 1 1 d .
O10 O 0.2919(8) 0.2500 -0.4328(4) 0.0108(11) Uani 1 2 d S
O11 O 0.4371(8) -0.2500 -0.3785(4) 0.0115(11) Uani 1 2 d S

loop_
_atom_site_aniso_label
_atom_site_aniso_U_11
_atom_site_aniso_U_22
_atom_site_aniso_U_33
_atom_site_aniso_U_23
_atom_site_aniso_U_13
_atom_site_aniso_U_12
Gd1 0.00487(19) 0.0203(3) 0.00857(18) 0.000 0.00081(14) 0.000
Gd2 0.00511(19) 0.0196(3) 0.00771(18) 0.000 0.00014(14) 0.000
V1 0.0157(5) 0.0676(10) 0.0097(4) -0.0134(5) 0.0060(4) -0.0245(6)
Se1 0.0066(4) 0.0096(4) 0.0103(3) 0.000 0.0021(3) 0.000
Se2 0.0047(3) 0.0174(5) 0.0078(3) 0.000 -0.0005(3) 0.000
Se3 0.0056(3) 0.0084(4) 0.0075(3) 0.000 0.0006(3) 0.000
Se4 0.0043(3) 0.0233(5) 0.0071(3) 0.000 0.0010(3) 0.000
O1 0.023(3) 0.033(4) 0.009(3) 0.000 0.005(2) 0.000
O2 0.0092(18) 0.009(2) 0.0188(19) 0.0034(17) 0.0026(16) -0.0018(16)
O3 0.003(2) 0.026(3) 0.009(2) 0.000 0.001(2) 0.000
O4 0.0046(18) 0.023(2) 0.0179(19) -0.0013(18) -0.0031(15) -0.0011(17)
O5 0.011(3) 0.016(3) 0.008(2) 0.000 -0.004(2) 0.000
O6 0.0066(18) 0.007(2) 0.0140(17) -0.0009(16) 0.0002(14) -0.0006(15)
O7 0.003(3) 0.046(4) 0.006(2) 0.000 -0.001(2) 0.000
O8 0.011(2) 0.017(2) 0.0189(19) 0.0015(18) 0.0039(16) -0.0006(17)
O9 0.021(2) 0.013(2) 0.0111(17) -0.0033(17) 0.0031(16) -0.0044(18)
O10 0.008(3) 0.013(3) 0.011(2) 0.000 -0.002(2) 0.000
O11 0.008(3) 0.013(3) 0.014(3) 0.000 0.002(2) 0.000

loop_
_atom_type_symbol
_atom_type_description
_atom_type_scat_dispersion_real
_atom_type_scat_dispersion_imag
_atom_type_scat_source
O O 0.0106 0.0060 'International Tables Vol C Tables 4.2.6.8 and 6.1.1.4'
V V 0.3005 0.5294 'International Tables Vol C Tables 4.2.6.8 and 6.1.1.4'
Se Se -0.0929 2.2259 'International Tables Vol C Tables 4.2.6.8 and 6.1.1.4'
Gd Gd -0.1653 3.9035 'International Tables Vol C Tables 4.2.6.8 and 6.1.1.4'

loop_
_geom_angle_atom_site_label_1
_geom_angle_atom_site_label_2
_geom_angle_atom_site_label_3
_geom_angle
_geom_angle_site_symmetry_1
_geom_angle_site_symmetry_3
O7 Gd1 O5 138.2(2) . .
O7 Gd1 O4 85.86(9) . 2_655
O5 Gd1 O4 98.51(10) . 2_655
O7 Gd1 O4 85.86(9) . 3_655
O5 Gd1 O4 98.51(10) . 3_655
O4 Gd1 O4 161.75(19) 2_655 3_655
O7 Gd1 O3 83.54(18) . .
O5 Gd1 O3 138.28(19) . .
O4 Gd1 O3 81.46(10) 2_655 .
O4 Gd1 O3 81.46(10) 3_655 .
O7 Gd1 O8 140.48(13) . 4_665
O5 Gd1 O8 73.81(15) . 4_665
O4 Gd1 O8 62.81(13) 2_655 4_665
O4 Gd1 O8 116.28(13) 3_655 4_665
O3 Gd1 O8 69.24(14) . 4_665
O7 Gd1 O8 140.48(13) . 1_655
O5 Gd1 O8 73.81(15) . 1_655
O4 Gd1 O8 116.28(13) 2_655 1_655
O4 Gd1 O8 62.81(13) 3_655 1_655
O3 Gd1 O8 69.24(14) . 1_655
O8 Gd1 O8 54.21(18) 4_665 1_655
O7 Gd1 O9 73.66(15) . .
O5 Gd1 O9 70.36(14) . .
O4 Gd1 O9 126.13(13) 2_655 .
O4 Gd1 O9 66.48(13) 3_655 .
O3 Gd1 O9 141.42(11) . .
O8 Gd1 O9 143.98(12) 4_665 .
O8 Gd1 O9 110.64(13) 1_655 .
O7 Gd1 O9 73.66(15) . 4_565
O5 Gd1 O9 70.36(14) . 4_565
O4 Gd1 O9 66.48(13) 2_655 4_565
O4 Gd1 O9 126.13(13) 3_655 4_565
O3 Gd1 O9 141.42(11) . 4_565
O8 Gd1 O9 110.64(13) 4_665 4_565
O8 Gd1 O9 143.98(12) 1_655 4_565
O9 Gd1 O9 60.08(18) . 4_565
O7 Gd1 Se4 167.39(13) . 1_655
O5 Gd1 Se4 54.42(14) . 1_655
O4 Gd1 Se4 92.27(9) 2_655 1_655
O4 Gd1 Se4 92.27(9) 3_655 1_655
O3 Gd1 Se4 83.85(12) . 1_655
O8 Gd1 Se4 31.81(9) 4_665 1_655
O8 Gd1 Se4 31.81(9) 1_655 1_655
O9 Gd1 Se4 116.95(9) . 1_655
O9 Gd1 Se4 116.95(9) 4_565 1_655
O7 Gd1 Gd2 118.64(14) . 1_655
O5 Gd1 Gd2 103.18(14) . 1_655
O4 Gd1 Gd2 84.87(9) 2_655 1_655
O4 Gd1 Gd2 84.87(9) 3_655 1_655
O3 Gd1 Gd2 35.10(12) . 1_655
O8 Gd1 Gd2 40.58(9) 4_665 1_655
O8 Gd1 Gd2 40.58(9) 1_655 1_655
O9 Gd1 Gd2 148.58(9) . 1_655
O9 Gd1 Gd2 148.58(9) 4_565 1_655
Se4 Gd1 Gd2 48.75(3) 1_655 1_655
O1 Gd2 O8 77.89(10) 3 2
O1 Gd2 O8 77.89(10) 3 3
O8 Gd2 O8 154.15(18) 2 3
O1 Gd2 O4 92.89(17) 3 4_565
O8 Gd2 O4 65.40(14) 2 4_565
O8 Gd2 O4 124.84(14) 3 4_565
O1 Gd2 O4 92.89(17) 3 .
O8 Gd2 O4 124.84(14) 2 .
O8 Gd2 O4 65.40(14) 3 .
O4 Gd2 O4 60.9(2) 4_565 .
O1 Gd2 O3 80.9(2) 3 1_455
O8 Gd2 O3 83.69(10) 2 1_455
O8 Gd2 O3 83.69(10) 3 1_455
O4 Gd2 O3 149.08(10) 4_565 1_455
O4 Gd2 O3 149.08(10) . 1_455
O1 Gd2 O7 159.4(2) 3 .
O8 Gd2 O7 102.93(9) 2 .
O8 Gd2 O7 102.93(9) 3 .
O4 Gd2 O7 69.48(14) 4_565 .
O4 Gd2 O7 69.48(14) . .
O3 Gd2 O7 119.73(17) 1_455 .
O1 Gd2 O8 137.90(15) 3 .
O8 Gd2 O8 124.05(11) 2 .
O8 Gd2 O8 71.01(15) 3 .
O4 Gd2 O8 128.11(13) 4_565 .
O4 Gd2 O8 99.04(13) . .
O3 Gd2 O8 68.29(13) 1_455 .
O7 Gd2 O8 58.64(14) . .
O1 Gd2 O8 137.90(15) 3 4_565
O8 Gd2 O8 71.01(15) 2 4_565
O8 Gd2 O8 124.05(11) 3 4_565
O4 Gd2 O8 99.04(13) 4_565 4_565
O4 Gd2 O8 128.11(13) . 4_565
O3 Gd2 O8 68.29(13) 1_455 4_565
O7 Gd2 O8 58.64(14) . 4_565
O8 Gd2 O8 54.02(18) . 4_565
O1 Gd2 Se4 167.29(16) 3 .
O8 Gd2 Se4 100.80(10) 2 .
O8 Gd2 Se4 100.80(10) 3 .
O4 Gd2 Se4 98.06(9) 4_565 .
O4 Gd2 Se4 98.06(9) . .
O3 Gd2 Se4 86.38(12) 1_455 .
O7 Gd2 Se4 33.35(12) . .
O8 Gd2 Se4 33.67(9) . .
O8 Gd2 Se4 33.67(9) 4_565 .
O1 Gd2 Se2 90.93(16) 3 .
O8 Gd2 Se2 94.66(10) 2 .
O8 Gd2 Se2 94.66(10) 3 .
O4 Gd2 Se2 30.52(10) 4_565 .
O4 Gd2 Se2 30.52(10) . .
O3 Gd2 Se2 171.84(12) 1_455 .
O7 Gd2 Se2 68.43(13) . .
O8 Gd2 Se2 118.76(9) . .
O8 Gd2 Se2 118.76(9) 4_565 .
Se4 Gd2 Se2 101.78(3) . .
O1 Gd2 Gd1 115.10(17) 3 1_455
O8 Gd2 Gd1 91.06(10) 2 1_455
O8 Gd2 Gd1 91.06(10) 3 1_455
O4 Gd2 Gd1 139.29(10) 4_565 1_455
O4 Gd2 Gd1 139.29(10) . 1_455
O3 Gd2 Gd1 34.19(12) 1_455 1_455
O7 Gd2 Gd1 85.54(13) . 1_455
O8 Gd2 Gd1 40.41(9) . 1_455
O8 Gd2 Gd1 40.41(9) 4_565 1_455
Se4 Gd2 Gd1 52.19(3) . 1_455
Se2 Gd2 Gd1 153.97(2) . 1_455
O9 V1 O10 97.1(2) . .
O9 V1 O11 97.6(2) . .
O10 V1 O11 165.2(2) . .
O9 V1 O2 103.86(19) . .
O10 V1 O2 87.6(2) . .
O11 V1 O2 88.3(2) . .
O9 V1 O6 99.39(19) . .
O10 V1 O6 88.2(2) . .
O11 V1 O6 90.0(2) . .
O2 V1 O6 156.71(18) . .
O9 V1 O6 172.40(18) . 3_654
O10 V1 O6 83.36(18) . 3_654
O11 V1 O6 82.1(2) . 3_654
O2 V1 O6 83.74(15) . 3_654
O6 V1 O6 73.02(17) . 3_654
O1 Se1 O2 102.29(19) . .
O1 Se1 O2 102.29(19) . 4
O2 Se1 O2 102.9(3) . 4
O3 Se2 O4 103.38(18) . .
O3 Se2 O4 103.38(18) . 4_565
O4 Se2 O4 92.4(3) . 4_565
O3 Se2 Gd2 113.84(19) . .
O4 Se2 Gd2 46.38(14) . .
O4 Se2 Gd2 46.38(14) 4_565 .
O5 Se3 O6 102.42(17) . .
O5 Se3 O6 102.42(17) . 4_565
O6 Se3 O6 100.6(3) . 4_565
O7 Se4 O8 96.53(19) . .
O7 Se4 O8 96.53(19) . 4_565
O8 Se4 O8 89.4(3) . 4_565
O7 Se4 Gd2 55.33(18) . .
O8 Se4 Gd2 59.19(14) . .
O8 Se4 Gd2 59.19(14) 4_565 .
O7 Se4 Gd1 134.38(18) . 1_455
O8 Se4 Gd1 54.49(14) . 1_455
O8 Se4 Gd1 54.49(14) 4_565 1_455
Gd2 Se4 Gd1 79.05(2) . 1_455
Se1 O1 Gd2 150.2(4) . 3
Se1 O2 V1 134.4(2) . .
Se2 O3 Gd1 127.3(3) . .
Se2 O3 Gd2 122.0(3) . 1_655
Gd1 O3 Gd2 110.71(19) . 1_655
Se2 O4 Gd1 133.6(2) . 3_655
Se2 O4 Gd2 103.1(2) . .
Gd1 O4 Gd2 120.94(16) 3_655 .
Se3 O5 Gd1 153.1(3) . .
Se3 O6 V1 127.1(2) . .
Se3 O6 V1 114.14(18) . 3_654
V1 O6 V1 106.98(17) . 3_654
Se4 O7 Gd1 121.8(3) . .
Se4 O7 Gd2 91.3(2) . .
Gd1 O7 Gd2 146.9(2) . .
Se4 O8 Gd2 147.3(2) . 3
Se4 O8 Gd1 93.70(18) . 1_455
Gd2 O8 Gd1 110.77(15) 3 1_455
Se4 O8 Gd2 87.14(17) . .
Gd2 O8 Gd2 108.99(15) 3 .
Gd1 O8 Gd2 99.01(13) 1_455 .
V1 O9 Gd1 148.6(2) . .
V1 O10 V1 130.5(3) 4_565 .
V1 O11 V1 152.3(3) 4 .

loop_
_geom_bond_atom_site_label_1
_geom_bond_atom_site_label_2
_geom_bond_distance
_geom_bond_site_symmetry_2
Gd1 O7 2.283(5) .
Gd1 O5 2.293(5) .
Gd1 O4 2.355(5) 2_655
Gd1 O4 2.355(5) 3_655
Gd1 O3 2.425(5) .
Gd1 O8 2.650(4) 4_665
Gd1 O8 2.650(4) 1_655
Gd1 O9 2.652(4) .
Gd1 O9 2.652(4) 4_565
Gd1 Se4 3.249(2) 1_655
Gd1 Gd2 4.0369(18) 1_655
Gd2 O1 2.253(5) 3
Gd2 O8 2.413(4) 2
Gd2 O8 2.413(4) 3
Gd2 O4 2.436(4) 4_565
Gd2 O4 2.436(4) .
Gd2 O3 2.482(5) 1_455
Gd2 O7 2.543(5) .
Gd2 O8 2.659(4) .
Gd2 O8 2.659(4) 4_565
Gd2 Se4 3.0916(19) .
Gd2 Se2 3.2778(19) .
Gd2 Gd1 4.0369(17) 1_455
V1 O9 1.627(4) .
V1 O10 1.891(3) .
V1 O11 1.897(2) .
V1 O2 1.926(4) .
V1 O6 1.974(4) .
V1 O6 2.340(4) 3_654
Se1 O1 1.662(6) .
Se1 O2 1.710(4) .
Se1 O2 1.710(4) 4
Se2 O3 1.708(5) .
Se2 O4 1.709(4) .
Se2 O4 1.709(4) 4_565
Se3 O5 1.661(5) .
Se3 O6 1.741(4) .
Se3 O6 1.741(4) 4_565
Se4 O7 1.700(5) .
Se4 O8 1.716(4) .
Se4 O8 1.716(4) 4_565
Se4 Gd1 3.249(2) 1_455
O1 Gd2 2.253(5) 3
O3 Gd2 2.482(5) 1_655
O4 Gd1 2.355(5) 3_655
O6 V1 2.340(4) 3_654
O8 Gd2 2.413(4) 3
O8 Gd1 2.650(4) 1_455
O10 V1 1.891(3) 4_565
O11 V1 1.897(2) 4
